data_4504694
loop_
_publ_author_name
'Naumov, Pan\<ce'
'Jovanovski, Gligor'
'Sakurai, Kenji'

_publ_section_title
;
 Thermally Induced Saccharinate Ligand Flips Close to Ambient Temperature
;
_journal_issue 4
_journal_name_full 'Crystal Growth &amp; Design'
_journal_page_first 815
_journal_paper_doi 10.1021/cg050468j
_journal_volume 6
_journal_year 2006
_chemical_formula_iupac '[Cu2 (C7 H4 N O3 S)4 (C3 H4 N2)4]'
_chemical_formula_moiety 'C40 H32 Cu2 N12 O12 S4'
_chemical_formula_sum 'C40 H32 Cu2 N12 O12 S4'
_chemical_formula_weight 1128.10
_chemical_name_common
;
tetrakis(imdiazole)tetrakis(N-saccharinato)
tetrakis(N,O-saccharinato)biscopper(II)
;
_chemical_name_systematic
; 
 Bis[\m-1,2-benzisothiazol-3(2H)-one
1,1-dioxido-\kN:\kO]bis{[1,2-benzisothiazol-3(2H)-one
1,1-dixoido-\kN]bis(imidazole)copper(II)}
;
_space_group_IT_number 14
_symmetry_cell_setting monoclinic
_symmetry_space_group_name_Hall '-P 2yn'
_symmetry_space_group_name_H-M 'P 1 21/n 1'
_atom_sites_solution_hydrogens geom
_atom_sites_solution_primary direct
_atom_sites_solution_secondary difmap
_audit_creation_method 'Manual editing of SHELXL-97'
_cell_angle_alpha 90.00
_cell_angle_beta 95.347(3)
_cell_angle_gamma 90.00
_cell_formula_units_Z 2
_cell_length_a 11.0106(15)
_cell_length_b 11.4439(16)
_cell_length_c 16.947(2)
_cell_measurement_temperature 90(5)
_cell_volume 2126.1(5)
_computing_cell_refinement 'SAINT (Siemens, 1996)'
_computing_data_collection 'SMART (Siemens, 1996)'
_computing_data_reduction 'SAINT (Siemens, 1996)'
_computing_publication_material 'WinGX (Farrugia, 1999)'
_computing_structure_refinement 'SHELXL-97 (Sheldrick, 1997)'
_computing_structure_solution 'SIR-92 (Altomare et al., 1994)'
_diffrn_ambient_temperature 90(5)
_diffrn_measured_fraction_theta_max 0.919
_diffrn_measurement_device_type 'Bruker APEX CCD diffractometer'
_diffrn_measurement_method 'omega scan'
_diffrn_radiation_monochromator graphite
_diffrn_radiation_source 'fine-focus sealed tube'
_diffrn_radiation_type MoK\a
_diffrn_radiation_wavelength 0.71073
_diffrn_reflns_av_R_equivalents 0.0254
_diffrn_reflns_av_sigmaI/netI 0.0371
_diffrn_reflns_limit_h_max 14
_diffrn_reflns_limit_h_min -15
_diffrn_reflns_limit_k_max 15
_diffrn_reflns_limit_k_min -15
_diffrn_reflns_limit_l_max 23
_diffrn_reflns_limit_l_min -19
_diffrn_reflns_number 17128
_diffrn_reflns_theta_full 30.63
_diffrn_reflns_theta_max 30.63
_diffrn_reflns_theta_min 2.12
_exptl_absorpt_coefficient_mu 1.279
_exptl_absorpt_correction_T_max 0.859
_exptl_absorpt_correction_T_min 0.687
_exptl_absorpt_correction_type sphere
_exptl_absorpt_process_details 'SADABS (Sheldrick, 1996)'
_exptl_crystal_colour blue
_exptl_crystal_density_diffrn 1.762
_exptl_crystal_density_method 'not measured'
_exptl_crystal_description parallelepiped
_exptl_crystal_F_000 1148
_exptl_crystal_size_max 0.350
_exptl_crystal_size_mid 0.275
_exptl_crystal_size_min 0.175
_refine_diff_density_max 2.007
_refine_diff_density_min -1.375
_refine_diff_density_rms 0.163
_refine_ls_extinction_method none
_refine_ls_goodness_of_fit_ref 1.116
_refine_ls_hydrogen_treatment riding
_refine_ls_matrix_type full
_refine_ls_number_parameters 316
_refine_ls_number_reflns 6037
_refine_ls_number_restraints 0
_refine_ls_restrained_S_all 1.116
_refine_ls_R_factor_all 0.0770
_refine_ls_R_factor_gt 0.0574
_refine_ls_shift/su_max 0.000
_refine_ls_shift/su_mean 0.000
_refine_ls_structure_factor_coef Fsqd
_refine_ls_weighting_details 'calc w=1/[\s^2^(Fo^2^)+(0.1094P)^2^+3.0375P] where P=(Fo^2^+2Fc^2^)/3'
_refine_ls_weighting_scheme calc
_refine_ls_wR_factor_gt 0.1686
_refine_ls_wR_factor_ref 0.1906
_reflns_number_gt 4620
_reflns_number_total 6037
_reflns_threshold_expression >2sigma(I)
_cod_data_source_file cg050468jsi20051228_085006.cif
_cod_data_source_block cuims7
_cod_depositor_comments
;
The following automatic conversions were performed:

'_symmetry_cell_setting' value 'Monoclinic' changed to 'monoclinic'
according to /home/saulius/struct/CIF-dictionaries/cif_core.dic
dictionary named 'cif_core.dic' version 2.4.1 from 2010-06-29.

Automatic conversion script
Id: cif_fix_values 1715 2011-07-08 13:25:40Z adriana 
;
_cod_original_sg_symbol_H-M P21/n
_cod_database_code 4504694

loop_
_symmetry_equiv_pos_as_xyz
'x, y, z'
'-x+1/2, y+1/2, -z+1/2'
'-x, -y, -z'
'x-1/2, -y-1/2, z-1/2'

loop_
_atom_site_label
_atom_site_type_symbol
_atom_site_fract_x
_atom_site_fract_y
_atom_site_fract_z
_atom_site_U_iso_or_equiv
_atom_site_adp_type
_atom_site_occupancy
_atom_site_symmetry_multiplicity
_atom_site_calc_flag
_atom_site_refinement_flags
Cu Cu 0.85938(4) 0.15647(4) 0.45915(2) 0.01855(14) Uani 1 1 d .
S2 S 1.02180(8) 0.23454(8) 0.32197(6) 0.0271(2) Uani 1 1 d .
S1 S 0.67684(9) 0.34957(9) 0.37842(7) 0.0318(2) Uani 1 1 d .
N2 N 1.0081(3) 0.1378(3) 0.39110(18) 0.0198(6) Uani 1 1 d .
O5 O 1.0166(3) 0.3505(3) 0.3522(2) 0.0421(8) Uani 1 1 d .
C1 C 0.6073(3) 0.2479(3) 0.50602(18) 0.0165(6) Uani 1 1 d .
O2 O 0.6734(3) 0.2831(3) 0.3058(2) 0.0443(8) Uani 1 1 d .
O3 O 0.7542(3) 0.4481(4) 0.3787(2) 0.0507(9) Uani 1 1 d .
O6 O 0.9370(3) 0.2104(3) 0.2541(2) 0.0382(7) Uani 1 1 d .
O1 O 0.6161(3) 0.1983(4) 0.5600(2) 0.0491(9) Uani 1 1 d .
C2 C 0.5048(3) 0.3276(3) 0.4669(2) 0.0236(7) Uani 1 1 d .
N6 N 1.0329(3) 0.4094(3) 0.5983(2) 0.0263(7) Uani 1 1 d .
H6 H 1.0411 0.4818 0.6156 0.032 Uiso 1 1 calc R
N3 N 0.7624(3) 0.0414(3) 0.39632(19) 0.0225(6) Uani 1 1 d .
N1 N 0.7107(3) 0.2662(3) 0.45631(18) 0.0208(6) Uani 1 1 d .
C14 C 1.1700(3) 0.1971(3) 0.3030(2) 0.0230(7) Uani 1 1 d .
N5 N 0.9570(3) 0.2562(3) 0.53435(18) 0.0203(6) Uani 1 1 d .
C20 C 1.0639(3) 0.2252(3) 0.5784(2) 0.0267(8) Uani 1 1 d .
H20 H 1.0987 0.1492 0.5805 0.032 Uiso 1 1 calc R
N4 N 0.6887(3) -0.0755(3) 0.3024(2) 0.0327(8) Uani 1 1 d .
H4 H 0.6789 -0.1110 0.2562 0.039 Uiso 1 1 calc R
C9 C 1.2064(3) 0.1035(3) 0.3496(2) 0.0191(6) Uani 1 1 d .
C11 C 1.3972(4) 0.1082(4) 0.2953(3) 0.0308(8) Uani 1 1 d .
H11 H 1.4773 0.0786 0.2927 0.037 Uiso 1 1 calc R
C7 C 0.5331(4) 0.3864(3) 0.4008(2) 0.0260(7) Uani 1 1 d .
C13 C 1.2430(4) 0.2483(4) 0.2502(3) 0.0304(8) Uani 1 1 d .
H13 H 1.2152 0.3119 0.2173 0.036 Uiso 1 1 calc R
C12 C 1.3588(4) 0.2015(4) 0.2479(3) 0.0316(8) Uani 1 1 d .
H12 H 1.4126 0.2343 0.2132 0.038 Uiso 1 1 calc R
C17 C 0.6671(4) -0.0216(4) 0.4224(2) 0.0301(8) Uani 1 1 d .
H17 H 0.6378 -0.0143 0.4732 0.036 Uiso 1 1 calc R
C10 C 1.3219(3) 0.0563(3) 0.3467(2) 0.0253(7) Uani 1 1 d .
H10 H 1.3485 -0.0089 0.3785 0.030 Uiso 1 1 calc R
C18 C 0.9416(3) 0.3680(3) 0.5483(2) 0.0262(7) Uani 1 1 d .
H18 H 0.8747 0.4133 0.5259 0.031 Uiso 1 1 calc R
C19 C 1.1110(3) 0.3187(3) 0.6177(2) 0.0263(8) Uani 1 1 d .
H19 H 1.1842 0.3215 0.6521 0.032 Uiso 1 1 calc R
C16 C 0.6221(4) -0.0950(4) 0.3648(2) 0.0286(8) Uani 1 1 d .
H16 H 0.5572 -0.1492 0.3673 0.034 Uiso 1 1 calc R
C5 C 0.3317(4) 0.4641(5) 0.3867(3) 0.0461(12) Uani 1 1 d .
H5 H 0.2703 0.5112 0.3595 0.055 Uiso 1 1 calc R
C15 C 0.7713(4) 0.0068(4) 0.3234(2) 0.0281(8) Uani 1 1 d .
H15 H 0.8288 0.0363 0.2899 0.034 Uiso 1 1 calc R
C3 C 0.3902(4) 0.3370(4) 0.4932(3) 0.0399(11) Uani 1 1 d .
H3 H 0.3715 0.2971 0.5397 0.048 Uiso 1 1 calc R
C6 C 0.4469(5) 0.4590(4) 0.3584(3) 0.0432(11) Uani 1 1 d .
H6A H 0.4659 0.5020 0.3131 0.052 Uiso 1 1 calc R
C4 C 0.3046(4) 0.4038(4) 0.4520(3) 0.0446(12) Uani 1 1 d .
H4A H 0.2249 0.4087 0.4689 0.053 Uiso 1 1 calc R
O4 O 1.1189(2) -0.0136(2) 0.44842(16) 0.0260(5) Uani 1 1 d .
C8 C 1.1073(3) 0.0644(3) 0.4004(2) 0.0207(7) Uani 1 1 d .

loop_
_atom_site_aniso_label
_atom_site_aniso_U_11
_atom_site_aniso_U_22
_atom_site_aniso_U_33
_atom_site_aniso_U_23
_atom_site_aniso_U_13
_atom_site_aniso_U_12
Cu 0.0149(2) 0.0176(2) 0.0226(2) -0.00259(15) -0.00073(15) 0.00140(14)
S2 0.0219(4) 0.0243(4) 0.0360(5) 0.0084(4) 0.0075(4) 0.0062(3)
S1 0.0231(5) 0.0325(5) 0.0398(6) 0.0033(4) 0.0036(4) 0.0032(4)
N2 0.0171(13) 0.0203(13) 0.0223(14) 0.0028(11) 0.0044(11) 0.0017(10)
O5 0.0440(18) 0.0253(15) 0.060(2) 0.0106(14) 0.0209(16) 0.0145(13)
C1 0.0106(13) 0.0223(15) 0.0148(14) -0.0061(12) -0.0076(11) 0.0159(11)
O2 0.0435(19) 0.055(2) 0.0344(17) 0.0026(15) 0.0050(14) 0.0089(16)
O3 0.0247(15) 0.064(2) 0.063(2) 0.0226(19) 0.0029(15) -0.0037(15)
O6 0.0256(14) 0.0494(19) 0.0391(17) 0.0184(15) 0.0015(12) 0.0059(13)
O1 0.0324(17) 0.061(2) 0.056(2) 0.0146(19) 0.0134(16) 0.0150(16)
C2 0.0178(16) 0.0262(17) 0.0267(18) -0.0004(14) 0.0013(13) 0.0035(13)
N6 0.0279(16) 0.0215(15) 0.0286(16) -0.0053(12) -0.0022(13) 0.0002(12)
N3 0.0202(14) 0.0205(14) 0.0259(15) -0.0024(12) -0.0013(11) 0.0014(11)
N1 0.0172(13) 0.0229(14) 0.0220(14) 0.0018(11) 0.0011(11) 0.0043(11)
C14 0.0173(15) 0.0208(16) 0.0316(19) 0.0015(14) 0.0052(13) 0.0007(12)
N5 0.0207(14) 0.0181(13) 0.0216(14) -0.0027(11) -0.0011(11) 0.0022(11)
C20 0.0216(17) 0.0236(17) 0.034(2) -0.0015(15) -0.0037(14) 0.0040(13)
N4 0.0290(17) 0.0355(18) 0.0328(18) -0.0117(15) -0.0020(14) -0.0047(14)
C9 0.0178(15) 0.0185(15) 0.0208(15) -0.0025(12) 0.0016(12) 0.0001(12)
C11 0.0197(17) 0.037(2) 0.036(2) -0.0049(17) 0.0073(15) 0.0031(15)
C7 0.0264(18) 0.0246(17) 0.0274(18) -0.0012(15) 0.0040(14) 0.0021(14)
C13 0.0257(18) 0.0273(19) 0.039(2) 0.0134(16) 0.0062(16) 0.0004(14)
C12 0.0239(18) 0.036(2) 0.036(2) 0.0032(17) 0.0101(16) -0.0061(16)
C17 0.0287(19) 0.032(2) 0.0295(19) 0.0035(16) 0.0000(15) -0.0080(15)
C10 0.0202(16) 0.0258(17) 0.0296(19) 0.0006(14) 0.0012(14) 0.0047(13)
C18 0.0227(17) 0.0247(17) 0.0303(19) -0.0009(15) -0.0021(14) 0.0032(14)
C19 0.0215(17) 0.0267(18) 0.0295(19) -0.0020(15) -0.0045(14) 0.0041(14)
C16 0.0263(18) 0.0268(18) 0.0317(19) 0.0022(15) -0.0034(15) -0.0041(15)
C5 0.032(2) 0.044(3) 0.059(3) -0.003(2) -0.015(2) 0.018(2)
C15 0.0257(18) 0.0309(19) 0.0280(19) -0.0039(15) 0.0047(15) -0.0027(15)
C3 0.029(2) 0.040(2) 0.053(3) -0.001(2) 0.017(2) 0.0028(17)
C6 0.055(3) 0.040(2) 0.033(2) 0.0082(19) -0.002(2) 0.014(2)
C4 0.022(2) 0.041(3) 0.071(3) -0.008(2) 0.003(2) 0.0069(18)
O4 0.0226(12) 0.0259(13) 0.0295(14) 0.0064(11) 0.0022(10) 0.0029(10)
C8 0.0138(14) 0.0257(17) 0.0227(16) 0.0087(13) 0.0029(12) 0.0048(12)

loop_
_atom_type_symbol
_atom_type_description
_atom_type_scat_dispersion_real
_atom_type_scat_dispersion_imag
_atom_type_scat_source
C C 0.0033 0.0016 'International Tables Vol C Tables 4.2.6.8 and 6.1.1.4'
H H 0.0000 0.0000 'International Tables Vol C Tables 4.2.6.8 and 6.1.1.4'
N N 0.0061 0.0033 'International Tables Vol C Tables 4.2.6.8 and 6.1.1.4'
O O 0.0106 0.0060 'International Tables Vol C Tables 4.2.6.8 and 6.1.1.4'
S S 0.1246 0.1234 'International Tables Vol C Tables 4.2.6.8 and 6.1.1.4'
Cu Cu 0.3201 1.2651 'International Tables Vol C Tables 4.2.6.8 and 6.1.1.4'

loop_
_geom_angle_atom_site_label_1
_geom_angle_atom_site_label_2
_geom_angle_atom_site_label_3
_geom_angle
_geom_angle_site_symmetry_3
N3 Cu N5 172.00(13) .
N3 Cu N1 90.30(12) .
N5 Cu N1 92.66(12) .
N3 Cu N2 92.70(12) .
N5 Cu N2 90.45(12) .
N1 Cu N2 135.04(12) .
N3 Cu O4 84.68(12) 3_756
N5 Cu O4 87.39(11) 3_756
N1 Cu O4 119.31(11) 3_756
N2 Cu O4 105.63(10) 3_756
O5 S2 O6 114.9(2) .
O5 S2 N2 111.39(19) .
O6 S2 N2 110.32(17) .
O5 S2 C14 111.4(2) .
O6 S2 C14 110.70(19) .
N2 S2 C14 96.73(17) .
O3 S1 O2 113.0(2) .
O3 S1 N1 111.68(19) .
O2 S1 N1 111.39(19) .
O3 S1 C7 111.8(2) .
O2 S1 C7 111.5(2) .
N1 S1 C7 96.32(17) .
C8 N2 S2 111.8(2) .
C8 N2 Cu 130.6(2) .
S2 N2 Cu 117.11(16) .
O1 C1 N1 122.8(3) .
O1 C1 C2 132.8(3) .
N1 C1 C2 103.8(3) .
C7 C2 C3 120.7(4) .
C7 C2 C1 115.3(3) .
C3 C2 C1 123.9(4) .
C18 N6 C19 107.5(3) .
C15 N3 C17 105.7(3) .
C15 N3 Cu 129.3(3) .
C17 N3 Cu 124.9(3) .
C1 N1 S1 114.0(2) .
C1 N1 Cu 123.2(2) .
S1 N1 Cu 119.54(17) .
C9 C14 C13 123.2(3) .
C9 C14 S2 108.3(3) .
C13 C14 S2 128.6(3) .
C18 N5 C20 105.7(3) .
C18 N5 Cu 127.8(3) .
C20 N5 Cu 126.2(2) .
C19 C20 N5 109.6(3) .
C15 N4 C16 108.2(3) .
C14 C9 C10 120.3(3) .
C14 C9 C8 111.8(3) .
C10 C9 C8 127.9(3) .
C12 C11 C10 121.9(4) .
C2 C7 C6 121.0(4) .
C2 C7 S1 110.2(3) .
C6 C7 S1 128.6(3) .
C12 C13 C14 116.4(4) .
C11 C12 C13 121.1(4) .
C16 C17 N3 109.5(4) .
C9 C10 C11 117.2(4) .
N5 C18 N6 110.9(3) .
C20 C19 N6 106.3(3) .
C17 C16 N4 105.8(4) .
C4 C5 C6 122.2(4) .
N3 C15 N4 110.8(4) .
C4 C3 C2 119.3(5) .
C5 C6 C7 116.0(4) .
C3 C4 C5 120.7(4) .
C8 O4 Cu 178.6(3) 3_756
O4 C8 N2 124.2(3) .
O4 C8 C9 124.3(3) .
N2 C8 C9 111.1(3) .

loop_
_geom_bond_atom_site_label_1
_geom_bond_atom_site_label_2
_geom_bond_distance
_geom_bond_site_symmetry_2
Cu N3 1.948(3) .
Cu N5 1.956(3) .
Cu N1 2.060(3) .
Cu N2 2.099(3) .
Cu O4 2.261(3) 3_756
S2 O5 1.426(3) .
S2 O6 1.438(3) .
S2 N2 1.629(3) .
S2 C14 1.746(4) .
S1 O3 1.413(4) .
S1 O2 1.444(4) .
S1 N1 1.643(3) .
S1 C7 1.714(4) .
N2 C8 1.376(4) .
C1 O1 1.073(5) .
C1 N1 1.492(4) .
C1 C2 1.551(4) .
C2 C7 1.367(5) .
C2 C3 1.381(5) .
N6 C18 1.340(5) .
N6 C19 1.368(5) .
N3 C15 1.311(5) .
N3 C17 1.379(5) .
C14 C9 1.369(5) .
C14 C13 1.387(5) .
N5 C18 1.314(5) .
N5 C20 1.380(5) .
C20 C19 1.339(5) .
N4 C15 1.335(5) .
N4 C16 1.361(6) .
C9 C10 1.387(5) .
C9 C8 1.518(5) .
C11 C12 1.378(6) .
C11 C10 1.391(6) .
C7 C6 1.407(6) .
C13 C12 1.387(6) .
C17 C16 1.347(6) .
C5 C4 1.360(8) .
C5 C6 1.400(7) .
C3 C4 1.355(7) .
O4 C8 1.207(4) .
O4 Cu 2.261(3) 3_756
